data_7105857
loop_
_publ_author_name
'Holger Willms'
'Matthew Cowan'
'Sally Brooker'

_publ_section_title
;
 Heteroleptic N6 coordinated ruthenium(II) complexes as building blocks
 for the formation of discrete Ru2Ag2 complexes
;
_journal_name_full Chem.Commun.
_journal_page_first 1063
_journal_paper_doi 10.1039/c0cc03969a
_journal_volume 47
_journal_year 2011
_chemical_formula_sum 'C66 H66 Ag2 B4 F16 N18 O3 Ru2'
_chemical_formula_weight 1924.49
_chemical_name_systematic
;
?
;
_space_group_IT_number 12
_symmetry_cell_setting monoclinic
_symmetry_space_group_name_Hall '-C 2y'
_symmetry_space_group_name_H-M 'C 1 2/m 1'
_atom_sites_solution_hydrogens geom
_atom_sites_solution_primary direct
_atom_sites_solution_secondary difmap
_audit_creation_method SHELXL-97
_cell_angle_alpha 90.00
_cell_angle_beta 114.623(4)
_cell_angle_gamma 90.00
_cell_formula_units_Z 2
_cell_length_a 18.8896(13)
_cell_length_b 15.1926(13)
_cell_length_c 16.4503(11)
_cell_measurement_reflns_used 4951
_cell_measurement_temperature 90(2)
_cell_measurement_theta_max 25.286
_cell_measurement_theta_min 2.682
_cell_volume 4291.7(6)
_computing_structure_refinement 'SHELXL-97 (Sheldrick, 1997)'
_computing_structure_solution 'SHELXS-97 (Sheldrick, 1990)'
_diffrn_ambient_temperature 90(2)
_diffrn_measured_fraction_theta_full 0.983
_diffrn_measured_fraction_theta_max 0.983
_diffrn_measurement_device_type 'Bruker Kappa Apex II area detector'
_diffrn_radiation_monochromator graphite
_diffrn_radiation_source 'fine-focus sealed tube'
_diffrn_radiation_type MoK\a
_diffrn_radiation_wavelength 0.71073
_diffrn_reflns_av_R_equivalents 0.0430
_diffrn_reflns_av_sigmaI/netI 0.0400
_diffrn_reflns_limit_h_max 22
_diffrn_reflns_limit_h_min -22
_diffrn_reflns_limit_k_max 18
_diffrn_reflns_limit_k_min -18
_diffrn_reflns_limit_l_max 19
_diffrn_reflns_limit_l_min -19
_diffrn_reflns_number 18411
_diffrn_reflns_theta_full 25.45
_diffrn_reflns_theta_max 25.45
_diffrn_reflns_theta_min 2.53
_exptl_absorpt_coefficient_mu 0.881
_exptl_absorpt_correction_T_max 0.7452
_exptl_absorpt_correction_T_min 0.6617
_exptl_absorpt_correction_type multi-scan
_exptl_absorpt_process_details 'SCALE (Bruker AXS Inc)'
_exptl_crystal_colour blue
_exptl_crystal_density_diffrn 1.489
_exptl_crystal_density_method 'not measured'
_exptl_crystal_description block
_exptl_crystal_F_000 1916
_exptl_crystal_size_max 0.28
_exptl_crystal_size_mid 0.20
_exptl_crystal_size_min 0.16
_refine_diff_density_max 0.940
_refine_diff_density_min -1.588
_refine_diff_density_rms 0.134
_refine_ls_extinction_method none
_refine_ls_goodness_of_fit_ref 1.061
_refine_ls_hydrogen_treatment constr
_refine_ls_matrix_type full
_refine_ls_number_parameters 352
_refine_ls_number_reflns 4075
_refine_ls_number_restraints 19
_refine_ls_restrained_S_all 1.061
_refine_ls_R_factor_all 0.0754
_refine_ls_R_factor_gt 0.0615
_refine_ls_shift/su_max 0.002
_refine_ls_shift/su_mean 0.000
_refine_ls_structure_factor_coef Fsqd
_refine_ls_weighting_details 'calc w=1/[\s^2^(Fo^2^)+(0.0958P)^2^+26.1853P] where P=(Fo^2^+2Fc^2^)/3'
_refine_ls_weighting_scheme calc
_refine_ls_wR_factor_gt 0.1691
_refine_ls_wR_factor_ref 0.1830
_reflns_number_gt 3339
_reflns_number_total 4075
_reflns_threshold_expression >2sigma(I)
_cod_data_source_file C0CC03969A.TXT
_cod_data_source_block hw117
_cod_depositor_comments
;
The following automatic conversions were performed:
'_symmetry_cell_setting' value 'Monoclinic' changed to 'monoclinic'
according to '/home/saulius/struct/CIF-dictionaries/cif_core.dic'
dictionary named 'cif_core.dic' version 2.4.1 from 2010-06-29.

Automatic conversion script
Id: cif_fix_enum 1527 2010-12-29 10:47:43Z saulius 
;
_cod_original_sg_symbol_H-M C2/m
_cod_database_code 7105857

loop_
_symmetry_equiv_pos_as_xyz
'x, y, z'
'-x, y, -z'
'x+1/2, y+1/2, z'
'-x+1/2, y+1/2, -z'
'-x, -y, -z'
'x, -y, z'
'-x+1/2, -y+1/2, -z'
'x+1/2, -y+1/2, z'

loop_
_atom_site_label
_atom_site_type_symbol
_atom_site_fract_x
_atom_site_fract_y
_atom_site_fract_z
_atom_site_U_iso_or_equiv
_atom_site_adp_type
_atom_site_occupancy
_atom_site_symmetry_multiplicity
_atom_site_calc_flag
_atom_site_refinement_flags
_atom_site_disorder_assembly
_atom_site_disorder_group
Ru1 Ru 0.67643(3) 0.5000 0.85284(4) 0.0354(2) Uani 1 2 d S . .
Ag1 Ag 0.70054(4) 0.5000 0.49686(4) 0.0739(4) Uani 1 2 d SD . .
N1 N 0.5633(3) 0.5000 0.7604(4) 0.0333(14) Uani 1 2 d S . .
N2 N 0.4149(4) 0.5000 0.6194(4) 0.051(2) Uani 1 2 d S . .
C1 C 0.4989(4) 0.5000 0.7732(5) 0.047(2) Uani 1 2 d S . .
H1 H 0.5027 0.5000 0.8326 0.056 Uiso 1 2 calc SR . .
C2 C 0.4265(4) 0.5000 0.7032(5) 0.043(2) Uani 1 2 d S . .
H2 H 0.3822 0.5000 0.7167 0.052 Uiso 1 2 calc SR . .
C3 C 0.4801(6) 0.5000 0.6063(7) 0.111(6) Uani 1 2 d S A .
H3 H 0.4757 0.5000 0.5466 0.133 Uiso 1 2 calc SR . .
C4 C 0.5533(5) 0.5000 0.6753(6) 0.065(3) Uani 1 2 d S . .
C5 C 0.6270(6) 0.5262(7) 0.6612(7) 0.038(3) Uani 0.50 1 d P A -1
O1 O 0.6209(4) 0.5410(6) 0.5835(5) 0.058(3) Uani 0.50 1 d P A -1
N3 N 0.6899(4) 0.5000 0.7354(4) 0.059(2) Uani 1 2 d S . .
C6 C 0.7640(5) 0.5000 0.7264(6) 0.069(4) Uani 1 2 d S . .
H6A H 0.8063 0.4861 0.7854 0.083 Uiso 0.50 1 calc PR B -1
H6B H 0.7625 0.4521 0.6849 0.083 Uiso 0.50 1 calc PR B -1
C7 C 0.7815(7) 0.5728(9) 0.6977(8) 0.045(3) Uani 0.50 1 d P . -1
H7A H 0.7984 0.6163 0.7470 0.054 Uiso 0.50 1 calc PR . -1
H7B H 0.7337 0.5961 0.6489 0.054 Uiso 0.50 1 calc PR . -1
N4 N 0.8212(4) 0.5365(8) 0.5796(5) 0.061(4) Uani 0.50 1 d PG . -1
C8 C 0.8426(4) 0.5666(7) 0.6643(5) 0.048(3) Uani 0.50 1 d PG . -1
C9 C 0.9226(4) 0.5850(8) 0.7184(5) 0.065(4) Uani 0.50 1 d PG . -1
H9 H 0.9384 0.6060 0.7778 0.078 Uiso 0.50 1 calc PR . -1
C10 C 0.9752(4) 0.5724(14) 0.6851(8) 0.105(8) Uani 0.50 1 d PG . -1
H10 H 1.0286 0.5839 0.7214 0.126 Uiso 0.50 1 calc PR . -1
C11 C 0.9530(8) 0.5428(15) 0.5982(11) 0.111(11) Uani 0.50 1 d P . -1
H11 H 0.9903 0.5349 0.5740 0.133 Uiso 0.50 1 calc PR . -1
C12 C 0.8755(7) 0.5251(14) 0.5480(9) 0.070(9) Uani 0.50 1 d P . -1
H12 H 0.8598 0.5041 0.4887 0.084 Uiso 0.50 1 calc PR . -1
N5 N 0.6979(3) 0.6327(4) 0.8654(4) 0.0556(14) Uani 1 1 d . . .
N6 N 0.7870(4) 0.5000 0.9345(4) 0.052(2) Uani 1 2 d S . .
C13 C 0.6501(5) 0.6983(5) 0.8226(5) 0.076(2) Uani 1 1 d . A .
H13 H 0.5976 0.6844 0.7848 0.091 Uiso 1 1 calc R . .
C14 C 0.6731(7) 0.7861(6) 0.8304(7) 0.109(4) Uani 1 1 d . . .
H14 H 0.6371 0.8302 0.7969 0.131 Uiso 1 1 calc R A .
C15 C 0.7457(8) 0.8083(9) 0.8849(8) 0.126(5) Uani 1 1 d . A .
H15 H 0.7614 0.8682 0.8920 0.151 Uiso 1 1 calc R . .
C16 C 0.7976(7) 0.7430(8) 0.9309(7) 0.110(4) Uani 1 1 d . . .
H16 H 0.8497 0.7579 0.9698 0.132 Uiso 1 1 calc R A .
C17 C 0.7737(4) 0.6549(6) 0.9205(5) 0.071(2) Uani 1 1 d . A .
C18 C 0.8239(4) 0.5780(6) 0.9623(4) 0.069(2) Uani 1 1 d . A .
C19 C 0.9004(4) 0.5783(8) 1.0222(5) 0.092(3) Uani 1 1 d . . .
H19 H 0.9268 0.6326 1.0429 0.111 Uiso 1 1 calc R A .
C20 C 0.9389(6) 0.5000 1.0522(8) 0.109(6) Uani 1 2 d S . .
H20 H 0.9921 0.5000 1.0937 0.131 Uiso 1 2 calc SR . .
N30 N 0.6489(4) 0.5000 0.9604(4) 0.0450(17) Uani 1 2 d SD . .
C30 C 0.6314(4) 0.5000 1.0181(5) 0.058(3) Uani 1 2 d SD A .
C31 C 0.6071(7) 0.5000 1.0893(7) 0.141(9) Uani 1 2 d SD . .
H31A H 0.5933 0.5600 1.0990 0.212 Uiso 0.50 1 calc PR A .
H31B H 0.6497 0.4784 1.1440 0.212 Uiso 0.50 1 calc PR . .
H31C H 0.5617 0.4615 1.0738 0.212 Uiso 0.50 1 calc PR . .
N40 N 0.7220(17) 0.3472(15) 0.438(2) 0.080(4) Uiso 0.25 1 d PD A 1
C40 C 0.7312(18) 0.313(2) 0.3814(19) 0.080(4) Uiso 0.25 1 d PD A 1
C41 C 0.772(2) 0.263(2) 0.341(2) 0.080(4) Uiso 0.25 1 d PD A 1
H41A H 0.8000 0.2140 0.3800 0.120 Uiso 0.25 1 calc PR A 1
H41B H 0.8099 0.3009 0.3307 0.120 Uiso 0.25 1 calc PR A 1
H41C H 0.7352 0.2393 0.2831 0.120 Uiso 0.25 1 calc PR A 1
N45 N 0.7500(17) 0.3502(15) 0.463(2) 0.080(4) Uiso 0.25 1 d PD A 2
C45 C 0.7646(17) 0.303(2) 0.418(2) 0.080(4) Uiso 0.25 1 d PD A 2
C46 C 0.814(2) 0.253(2) 0.389(3) 0.080(4) Uiso 0.25 1 d PD A 2
H46A H 0.8564 0.2259 0.4405 0.120 Uiso 0.25 1 calc PR A 2
H46B H 0.8366 0.2921 0.3582 0.120 Uiso 0.25 1 calc PR A 2
H46C H 0.7837 0.2068 0.3475 0.120 Uiso 0.25 1 calc PR A 2
B1 B 0.8183(7) 0.5000 0.2896(8) 0.083(5) Uani 1 2 d S . .
F11 F 0.8638(3) 0.5715(4) 0.3356(4) 0.1083(19) Uani 1 1 d . . .
F12 F 0.7518(4) 0.5000 0.2977(5) 0.118(3) Uani 1 2 d S . .
F13 F 0.8078(4) 0.5000 0.2017(4) 0.0812(19) Uani 1 2 d S . .
B2 B 0.9742(12) 0.7933(15) 0.9029(16) 0.086(7) Uani 0.50 1 d P C -1
F21 F 0.9135(5) 0.8357(6) 0.8360(7) 0.078(3) Uani 0.50 1 d P C -1
F22 F 0.9686(5) 0.8239(10) 0.9849(8) 0.112(4) Uani 0.50 1 d P C -1
F23 F 0.9632(8) 0.7078(6) 0.9025(8) 0.106(4) Uani 0.50 1 d P C -1
F24 F 1.0439(6) 0.8210(10) 0.9133(8) 0.126(5) Uani 0.50 1 d P C -1
C50 C 0.925(3) 0.732(3) 0.794(3) 0.123(16) Uiso 0.25 1 d PD D -2
H50A H 0.9705 0.7666 0.8321 0.184 Uiso 0.25 1 calc PR D -2
H50B H 0.9167 0.6843 0.8294 0.184 Uiso 0.25 1 calc PR D -2
H50C H 0.8788 0.7704 0.7715 0.184 Uiso 0.25 1 calc PR D -2
C51 C 0.937(3) 0.696(3) 0.721(3) 0.121(15) Uiso 0.25 1 d PD D -2
H51A H 0.9760 0.6489 0.7443 0.145 Uiso 0.25 1 calc PR D -2
H51B H 0.8874 0.6688 0.6795 0.145 Uiso 0.25 1 calc PR D -2
O52 O 0.9612(18) 0.7555(17) 0.6721(17) 0.100(8) Uiso 0.25 1 d PD D -2
C53 C 0.969(4) 0.723(3) 0.596(3) 0.15(2) Uiso 0.25 1 d PD D -2
H53A H 0.9223 0.6870 0.5613 0.176 Uiso 0.25 1 calc PR D -2
H53B H 1.0144 0.6833 0.6162 0.176 Uiso 0.25 1 calc PR D -2
C54 C 0.978(5) 0.785(4) 0.537(5) 0.21(3) Uiso 0.25 1 d PD D -2
H54A H 0.9730 0.7554 0.4820 0.310 Uiso 0.25 1 calc PR D -2
H54B H 1.0290 0.8130 0.5655 0.310 Uiso 0.25 1 calc PR D -2
H54C H 0.9370 0.8302 0.5220 0.310 Uiso 0.25 1 calc PR D -2

loop_
_atom_site_aniso_label
_atom_site_aniso_U_11
_atom_site_aniso_U_22
_atom_site_aniso_U_33
_atom_site_aniso_U_23
_atom_site_aniso_U_13
_atom_site_aniso_U_12
Ru1 0.0190(3) 0.0710(5) 0.0183(3) 0.000 0.0098(2) 0.000
Ag1 0.0194(4) 0.1781(10) 0.0239(4) 0.000 0.0086(3) 0.000
N1 0.021(3) 0.056(4) 0.027(3) 0.000 0.015(3) 0.000
N2 0.017(3) 0.113(6) 0.023(3) 0.000 0.007(3) 0.000
C1 0.025(4) 0.100(7) 0.022(4) 0.000 0.016(3) 0.000
C2 0.023(4) 0.087(6) 0.023(4) 0.000 0.012(3) 0.000
C3 0.031(5) 0.29(2) 0.022(5) 0.000 0.017(4) 0.000
C4 0.019(4) 0.155(10) 0.024(4) 0.000 0.012(3) 0.000
C5 0.024(5) 0.073(11) 0.018(4) 0.006(4) 0.010(4) 0.005(4)
O1 0.023(4) 0.134(9) 0.023(4) 0.005(4) 0.015(3) 0.006(4)
N3 0.019(3) 0.141(7) 0.020(3) 0.000 0.011(3) 0.000
C6 0.021(4) 0.172(12) 0.016(4) 0.000 0.010(3) 0.000
C7 0.040(6) 0.072(8) 0.031(6) 0.002(6) 0.023(5) -0.002(6)
N4 0.028(5) 0.138(13) 0.019(4) -0.002(5) 0.011(4) -0.007(5)
C8 0.034(6) 0.081(8) 0.030(6) 0.005(6) 0.016(5) -0.012(6)
C9 0.029(6) 0.124(13) 0.038(7) -0.011(8) 0.009(5) -0.021(7)
C10 0.032(7) 0.24(2) 0.049(9) -0.023(12) 0.018(7) -0.051(11)
C11 0.033(7) 0.26(4) 0.053(9) -0.006(11) 0.032(7) -0.017(10)
C12 0.027(5) 0.15(3) 0.043(6) -0.011(8) 0.018(5) -0.009(8)
N5 0.040(3) 0.083(4) 0.034(3) -0.007(3) 0.005(2) -0.019(3)
N6 0.022(3) 0.117(7) 0.019(3) 0.000 0.010(3) 0.000
C13 0.076(5) 0.073(5) 0.052(4) -0.004(4) 0.000(4) -0.016(4)
C14 0.126(9) 0.071(5) 0.091(7) -0.010(5) 0.006(7) -0.037(6)
C15 0.134(11) 0.104(8) 0.092(8) -0.016(7) -0.002(8) -0.059(8)
C16 0.090(7) 0.149(10) 0.078(7) -0.049(7) 0.021(6) -0.089(8)
C17 0.048(4) 0.119(7) 0.038(4) -0.016(4) 0.010(3) -0.030(4)
C18 0.033(3) 0.149(8) 0.029(3) -0.014(4) 0.016(3) -0.025(4)
C19 0.027(4) 0.203(11) 0.039(4) -0.012(5) 0.006(3) -0.029(5)
C20 0.020(5) 0.27(2) 0.031(6) 0.000 0.004(5) 0.000
N30 0.019(3) 0.089(5) 0.026(3) 0.000 0.009(3) 0.000
C30 0.018(4) 0.136(9) 0.019(4) 0.000 0.008(3) 0.000
C31 0.038(6) 0.36(3) 0.032(6) 0.000 0.024(5) 0.000
B1 0.041(7) 0.169(15) 0.035(6) 0.000 0.012(5) 0.000
F11 0.065(3) 0.178(6) 0.072(3) -0.023(4) 0.019(3) -0.028(4)
F12 0.036(3) 0.241(11) 0.074(5) 0.000 0.019(3) 0.000
F13 0.078(4) 0.126(5) 0.042(3) 0.000 0.027(3) 0.000
B2 0.062(12) 0.099(15) 0.094(16) 0.040(12) 0.029(11) 0.047(11)
F21 0.051(5) 0.078(5) 0.098(7) 0.038(5) 0.024(5) 0.022(4)
F22 0.057(5) 0.211(12) 0.075(7) -0.033(8) 0.034(6) -0.037(6)
F23 0.158(11) 0.076(6) 0.128(10) 0.043(6) 0.104(9) 0.069(7)
F24 0.064(6) 0.223(14) 0.112(9) 0.091(9) 0.059(6) 0.056(8)

loop_
_atom_type_symbol
_atom_type_description
_atom_type_scat_dispersion_real
_atom_type_scat_dispersion_imag
_atom_type_scat_source
C C 0.0033 0.0016 'International Tables Vol C Tables 4.2.6.8 and 6.1.1.4'
H H 0.0000 0.0000 'International Tables Vol C Tables 4.2.6.8 and 6.1.1.4'
B B 0.0013 0.0007 'International Tables Vol C Tables 4.2.6.8 and 6.1.1.4'
N N 0.0061 0.0033 'International Tables Vol C Tables 4.2.6.8 and 6.1.1.4'
O O 0.0106 0.0060 'International Tables Vol C Tables 4.2.6.8 and 6.1.1.4'
F F 0.0171 0.0103 'International Tables Vol C Tables 4.2.6.8 and 6.1.1.4'
Ru Ru -1.2594 0.8363 'International Tables Vol C Tables 4.2.6.8 and 6.1.1.4'
Ag Ag -0.8971 1.1015 'International Tables Vol C Tables 4.2.6.8 and 6.1.1.4'

loop_
_geom_angle_atom_site_label_1
_geom_angle_atom_site_label_2
_geom_angle_atom_site_label_3
_geom_angle
_geom_angle_site_symmetry_1
_geom_angle_site_symmetry_3
_geom_angle_publ_flag
N6 Ru1 N1 176.0(2) . . y
N6 Ru1 N30 89.4(3) . . y
N1 Ru1 N30 94.6(2) . . y
N6 Ru1 N5 79.67(16) . . y
N1 Ru1 N5 100.21(15) . . y
N30 Ru1 N5 91.36(15) . . y
N6 Ru1 N5 79.67(15) . 6_565 ?
N1 Ru1 N5 100.21(16) . 6_565 ?
N30 Ru1 N5 91.36(16) . 6_565 ?
N5 Ru1 N5 159.1(3) . 6_565 y
N6 Ru1 N3 97.5(3) . . y
N1 Ru1 N3 78.5(2) . . y
N30 Ru1 N3 173.1(3) . . y
N5 Ru1 N3 89.90(15) . . y
N5 Ru1 N3 89.89(15) 6_565 . ?
N4 Ag1 N4 29.4(6) 6_565 . ?
N4 Ag1 N2 158.7(3) 6_565 5_666 ?
N4 Ag1 N2 158.7(3) . 5_666 y
N4 Ag1 O1 107.2(3) 6_565 6_565 ?
N4 Ag1 O1 114.9(3) . 6_565 ?
N2 Ag1 O1 83.4(2) 5_666 6_565 ?
N4 Ag1 O1 114.9(3) 6_565 . y
N4 Ag1 O1 107.2(3) . . y
N2 Ag1 O1 83.4(2) 5_666 . y
O1 Ag1 O1 28.4(4) 6_565 . ?
N4 Ag1 N45 62.4(7) 6_565 . ?
N4 Ag1 N45 88.9(7) . . y
N2 Ag1 N45 97.3(7) 5_666 . y
O1 Ag1 N45 104.6(7) 6_565 . y
O1 Ag1 N45 132.9(8) . . y
N4 Ag1 N45 88.9(7) 6_565 6_565 ?
N4 Ag1 N45 62.4(7) . 6_565 ?
N2 Ag1 N45 97.3(7) 5_666 6_565 ?
O1 Ag1 N45 132.9(7) 6_565 6_565 ?
O1 Ag1 N45 104.7(7) . 6_565 ?
N45 Ag1 N45 121.8(14) . 6_565 ?
N4 Ag1 N40 73.9(7) 6_565 . ?
N4 Ag1 N40 100.0(7) . . y
N2 Ag1 N40 86.0(7) 5_666 . y
O1 Ag1 N40 102.1(7) 6_565 . y
O1 Ag1 N40 130.1(7) . . y
N45 Ag1 N40 11.4(9) . . ?
N45 Ag1 N40 125.0(7) 6_565 . ?
N4 Ag1 N40 100.0(7) 6_565 6_565 ?
N4 Ag1 N40 73.9(7) . 6_565 ?
N2 Ag1 N40 86.0(7) 5_666 6_565 ?
O1 Ag1 N40 130.1(7) 6_565 6_565 ?
O1 Ag1 N40 102.1(7) . 6_565 ?
N45 Ag1 N40 125.0(7) . 6_565 ?
N45 Ag1 N40 11.4(9) 6_565 6_565 ?
N40 Ag1 N40 125.6(14) . 6_565 ?
C1 N1 C4 115.5(7) . . ?
C1 N1 Ru1 129.1(5) . . ?
C4 N1 Ru1 115.4(5) . . ?
C2 N2 C3 114.3(7) . . ?
C2 N2 Ag1 125.6(5) . 5_666 ?
C3 N2 Ag1 120.1(6) . 5_666 ?
N1 C1 C2 122.1(7) . . ?
N1 C1 H1 119.0 . . ?
C2 C1 H1 119.0 . . ?
N2 C2 C1 123.8(7) . . ?
N2 C2 H2 118.1 . . ?
C1 C2 H2 118.1 . . ?
N2 C3 C4 123.0(8) . . ?
N2 C3 H3 118.5 . . ?
C4 C3 H3 118.5 . . ?
N1 C4 C3 121.4(7) . . ?
N1 C4 C5 114.4(7) . . ?
C3 C4 C5 122.1(7) . . ?
N1 C4 C5 114.4(7) . 6_565 ?
C3 C4 C5 122.1(7) . 6_565 ?
C5 C4 C5 29.6(8) . 6_565 ?
O1 C5 N3 129.9(9) . . ?
O1 C5 C4 119.3(9) . . ?
N3 C5 C4 107.0(7) . . ?
C5 O1 Ag1 134.6(7) . . ?
C5 N3 C5 34.0(9) 6_565 . ?
C5 N3 C6 115.0(7) 6_565 . ?
C5 N3 C6 115.0(7) . . ?
C5 N3 Ru1 116.1(5) 6_565 . ?
C5 N3 Ru1 116.1(5) . . ?
C6 N3 Ru1 126.4(5) . . ?
C7 C6 C7 116.8(12) . 6_565 ?
C7 C6 N3 115.8(6) . . ?
C7 C6 N3 115.8(6) 6_565 . ?
C7 C6 H6A 108.3 . . ?
C7 C6 H6A 87.2 6_565 . ?
N3 C6 H6A 108.3 . . ?
C7 C6 H6B 108.3 . . ?
C7 C6 H6B 20.2 6_565 . ?
N3 C6 H6B 108.3 . . ?
H6A C6 H6B 107.4 . . ?
C6 C7 C8 116.0(10) . . ?
C6 C7 H7A 108.3 . . ?
C8 C7 H7A 108.3 . . ?
C6 C7 H7B 108.3 . . ?
C8 C7 H7B 108.3 . . ?
H7A C7 H7B 107.4 . . ?
C12 N4 C8 119.4(7) . . ?
C12 N4 Ag1 119.6(7) . . ?
C8 N4 Ag1 120.8(4) . . ?
N4 C8 C9 119.5 . . ?
N4 C8 C7 117.3(7) . . ?
C9 C8 C7 123.1(7) . . ?
C10 C9 C8 119.5 . . ?
C10 C9 H9 120.3 . . ?
C8 C9 H9 120.3 . . ?
C9 C10 C11 120.9(6) . . ?
C9 C10 H10 119.5 . . ?
C11 C10 H10 119.5 . . ?
C12 C11 C10 118.1(11) . . ?
C12 C11 H11 121.0 . . ?
C10 C11 H11 121.0 . . ?
N4 C12 C11 122.6(13) . . ?
N4 C12 H12 118.7 . . ?
C11 C12 H12 118.7 . . ?
C13 N5 C17 117.0(7) . . ?
C13 N5 Ru1 128.3(5) . . ?
C17 N5 Ru1 114.5(6) . . ?
C18 N6 C18 122.1(9) 6_565 . ?
C18 N6 Ru1 119.0(4) 6_565 . ?
C18 N6 Ru1 119.0(4) . . ?
N5 C13 C14 123.5(8) . . ?
N5 C13 H13 118.3 . . ?
C14 C13 H13 118.3 . . ?
C15 C14 C13 119.9(11) . . ?
C15 C14 H14 120.0 . . ?
C13 C14 H14 120.0 . . ?
C14 C15 C16 119.1(10) . . ?
C14 C15 H15 120.5 . . ?
C16 C15 H15 120.5 . . ?
C15 C16 C17 120.0(9) . . ?
C15 C16 H16 120.0 . . ?
C17 C16 H16 120.0 . . ?
N5 C17 C16 120.5(9) . . ?
N5 C17 C18 113.6(7) . . ?
C16 C17 C18 125.8(8) . . ?
N6 C18 C19 119.2(9) . . ?
N6 C18 C17 113.1(6) . . ?
C19 C18 C17 127.7(9) . . ?
C18 C19 C20 119.8(10) . . ?
C18 C19 H19 120.1 . . ?
C20 C19 H19 120.1 . . ?
C19 C20 C19 119.9(10) 6_565 . ?
C19 C20 H20 120.0 6_565 . ?
C19 C20 H20 120.0 . . ?
C30 N30 Ru1 177.9(6) . . ?
N30 C30 C31 178.5(10) . . ?
C30 C31 H31A 109.5 . . ?
C30 C31 H31B 109.5 . . ?
H31A C31 H31B 109.5 . . ?
C30 C31 H31C 109.5 . . ?
H31A C31 H31C 109.5 . . ?
H31B C31 H31C 109.5 . . ?
C40 N40 Ag1 144(3) . . ?
N40 C40 C41 157(3) . . ?
C45 N45 Ag1 153(3) . . ?
N45 C45 C46 156(3) . . ?
C45 C46 H46A 109.5 . . ?
C45 C46 H46B 109.5 . . ?
H46A C46 H46B 109.5 . . ?
C45 C46 H46C 109.5 . . ?
H46A C46 H46C 109.5 . . ?
H46B C46 H46C 109.5 . . ?
F12 B1 F13 112.4(10) . . ?
F12 B1 F11 110.0(7) . . ?
F13 B1 F11 110.9(7) . . ?
F12 B1 F11 110.0(7) . 6_565 ?
F13 B1 F11 110.9(7) . 6_565 ?
F11 B1 F11 102.2(10) . 6_565 ?
F23 B2 F24 117.5(15) . . ?
F23 B2 F21 112(2) . . ?
F24 B2 F21 114.0(17) . . ?
F23 B2 F22 104.2(16) . . ?
F24 B2 F22 103.3(19) . . ?
F21 B2 F22 103.3(14) . . ?
C51 C50 H50A 109.5 . . ?
C51 C50 H50B 109.5 . . ?
H50A C50 H50B 109.5 . . ?
C51 C50 H50C 109.5 . . ?
H50A C50 H50C 109.5 . . ?
H50B C50 H50C 109.5 . . ?
O52 C51 C50 116(4) . . ?
O52 C51 H51A 108.2 . . ?
C50 C51 H51A 108.2 . . ?
O52 C51 H51B 108.2 . . ?
C50 C51 H51B 108.2 . . ?
H51A C51 H51B 107.3 . . ?
C53 O52 C51 118(4) . . ?
O52 C53 C54 118(4) . . ?
O52 C53 H53A 107.9 . . ?
C54 C53 H53A 107.9 . . ?
O52 C53 H53B 107.9 . . ?
C54 C53 H53B 107.9 . . ?
H53A C53 H53B 107.2 . . ?
C53 C54 H54A 109.5 . . ?
C53 C54 H54B 109.5 . . ?
H54A C54 H54B 109.5 . . ?
C53 C54 H54C 109.5 . . ?
H54A C54 H54C 109.5 . . ?
H54B C54 H54C 109.5 . . ?

loop_
_geom_bond_atom_site_label_1
_geom_bond_atom_site_label_2
_geom_bond_distance
_geom_bond_site_symmetry_2
_geom_bond_publ_flag
Ru1 N6 1.957(7) . y
Ru1 N1 2.042(6) . y
Ru1 N30 2.042(6) . y
Ru1 N5 2.049(6) . y
Ru1 N5 2.049(6) 6_565 ?
Ru1 N3 2.051(6) . y
Ag1 N4 2.184(6) 6_565 ?
Ag1 N4 2.184(7) . y
Ag1 N2 2.222(7) 5_666 y
Ag1 O1 2.543(7) 6_565 ?
Ag1 O1 2.543(7) . y
Ag1 N45 2.605(17) . y
Ag1 N45 2.605(17) 6_565 ?
Ag1 N40 2.611(17) . y
Ag1 N40 2.611(17) 6_565 ?
N1 C1 1.318(9) . ?
N1 C4 1.333(10) . ?
N2 C2 1.303(10) . ?
N2 C3 1.335(11) . ?
N2 Ag1 2.222(7) 5_666 ?
C1 C2 1.373(11) . ?
C1 H1 0.9500 . ?
C2 H2 0.9500 . ?
C3 C4 1.376(13) . ?
C3 H3 0.9500 . ?
C4 C5 1.554(12) . ?
C4 C5 1.554(12) 6_565 ?
C5 O1 1.256(12) . ?
C5 N3 1.361(12) . ?
N3 C5 1.361(12) 6_565 ?
N3 C6 1.468(10) . ?
C6 C7 1.299(12) . ?
C6 C7 1.299(12) 6_565 ?
C6 H6A 0.9900 . ?
C6 H6B 0.9900 . ?
C7 C8 1.473(12) . ?
C7 H7A 0.9900 . ?
C7 H7B 0.9900 . ?
N4 C12 1.341(14) . ?
N4 C8 1.3582 . ?
C8 C9 1.4264 . ?
C9 C10 1.3334 . ?
C9 H9 0.9500 . ?
C10 C11 1.387(19) . ?
C10 H10 0.9500 . ?
C11 C12 1.374(19) . ?
C11 H11 0.9500 . ?
C12 H12 0.9500 . ?
N5 C13 1.332(10) . ?
N5 C17 1.378(9) . ?
N6 C18 1.354(9) 6_565 ?
N6 C18 1.354(9) . ?
C13 C14 1.393(12) . ?
C13 H13 0.9500 . ?
C14 C15 1.331(15) . ?
C14 H14 0.9500 . ?
C15 C16 1.378(17) . ?
C15 H15 0.9500 . ?
C16 C17 1.401(13) . ?
C16 H16 0.9500 . ?
C17 C18 1.482(12) . ?
C18 C19 1.368(10) . ?
C19 C20 1.375(12) . ?
C19 H19 0.9500 . ?
C20 C19 1.375(12) 6_565 ?
C20 H20 0.9500 . ?
N30 C30 1.127(10) . ?
C30 C31 1.424(12) . ?
C31 H31A 0.9800 . ?
C31 H31B 0.9800 . ?
C31 H31C 0.9800 . ?
N40 C40 1.143(13) . ?
C40 C41 1.438(14) . ?
C41 H41A 0.9800 . ?
C41 H41B 0.9800 . ?
C41 H41C 0.9800 . ?
N45 C45 1.144(13) . ?
C45 C46 1.441(14) . ?
C46 H46A 0.9800 . ?
C46 H46B 0.9800 . ?
C46 H46C 0.9800 . ?
B1 F12 1.318(14) . ?
B1 F13 1.375(14) . ?
B1 F11 1.396(9) . ?
B1 F11 1.396(9) 6_565 ?
B2 F23 1.32(3) . ?
B2 F24 1.32(2) . ?
B2 F21 1.38(2) . ?
B2 F22 1.47(3) . ?
C50 C51 1.42(3) . ?
C50 H50A 0.9800 . ?
C50 H50B 0.9800 . ?
C50 H50C 0.9800 . ?
C51 O52 1.41(3) . ?
C51 H51A 0.9900 . ?
C51 H51B 0.9900 . ?
O52 C53 1.41(3) . ?
C53 C54 1.41(3) . ?
C53 H53A 0.9900 . ?
C53 H53B 0.9900 . ?
C54 H54A 0.9800 . ?
C54 H54B 0.9800 . ?
C54 H54C 0.9800 . ?

loop_
_geom_torsion_atom_site_label_1
_geom_torsion_atom_site_label_2
_geom_torsion_atom_site_label_3
_geom_torsion_atom_site_label_4
_geom_torsion
_geom_torsion_site_symmetry_1
_geom_torsion_site_symmetry_2
_geom_torsion_site_symmetry_3
_geom_torsion_site_symmetry_4
_geom_torsion_publ_flag
N6 Ru1 N1 C1 180.000(10) . . . . ?
N30 Ru1 N1 C1 0.000(3) . . . . ?
N5 Ru1 N1 C1 -92.21(16) . . . . ?
N5 Ru1 N1 C1 92.21(16) 6_565 . . . ?
N3 Ru1 N1 C1 180.000(2) . . . . ?
N6 Ru1 N1 C4 0.000(10) . . . . ?
N30 Ru1 N1 C4 180.000(2) . . . . ?
N5 Ru1 N1 C4 87.79(16) . . . . ?
N5 Ru1 N1 C4 -87.79(16) 6_565 . . . ?
N3 Ru1 N1 C4 0.000(2) . . . . ?
C4 N1 C1 C2 0.000(4) . . . . ?
Ru1 N1 C1 C2 180.000(3) . . . . ?
C3 N2 C2 C1 0.000(3) . . . . ?
Ag1 N2 C2 C1 180.000(2) 5_666 . . . ?
N1 C1 C2 N2 0.000(4) . . . . ?
C2 N2 C3 C4 0.000(4) . . . . ?
Ag1 N2 C3 C4 180.000(3) 5_666 . . . ?
C1 N1 C4 C3 0.000(4) . . . . ?
Ru1 N1 C4 C3 180.000(3) . . . . ?
C1 N1 C4 C5 163.7(4) . . . . ?
Ru1 N1 C4 C5 -16.3(4) . . . . ?
C1 N1 C4 C5 -163.7(4) . . . 6_565 ?
Ru1 N1 C4 C5 16.3(4) . . . 6_565 ?
N2 C3 C4 N1 0.000(4) . . . . ?
N2 C3 C4 C5 -162.4(5) . . . . ?
N2 C3 C4 C5 162.4(5) . . . 6_565 ?
N1 C4 C5 O1 -169.4(8) . . . . ?
C3 C4 C5 O1 -5.9(11) . . . . ?
C5 C4 C5 O1 93.7(9) 6_565 . . . ?
N1 C4 C5 N3 30.3(8) . . . . ?
C3 C4 C5 N3 -166.2(4) . . . . ?
C5 C4 C5 N3 -66.6(6) 6_565 . . . ?
N3 C5 O1 Ag1 18.4(18) . . . . ?
C4 C5 O1 Ag1 -136.7(7) . . . . ?
N4 Ag1 O1 C5 -20.7(12) 6_565 . . . ?
N4 Ag1 O1 C5 -51.2(11) . . . . ?
N2 Ag1 O1 C5 147.7(11) 5_666 . . . ?
O1 Ag1 O1 C5 59.4(11) 6_565 . . . ?
N45 Ag1 O1 C5 53.9(14) . . . . ?
N45 Ag1 O1 C5 -116.4(13) 6_565 . . . ?
N40 Ag1 O1 C5 68.7(14) . . . . ?
N40 Ag1 O1 C5 -127.9(12) 6_565 . . . ?
O1 C5 N3 C5 -89.4(12) . . . 6_565 ?
C4 C5 N3 C5 68.1(6) . . . 6_565 ?
O1 C5 N3 C6 8.8(14) . . . . ?
C4 C5 N3 C6 166.3(4) . . . . ?
O1 C5 N3 Ru1 172.0(10) . . . . ?
C4 C5 N3 Ru1 -30.5(8) . . . . ?
N6 Ru1 N3 C5 161.0(5) . . . 6_565 ?
N1 Ru1 N3 C5 -19.0(5) . . . 6_565 ?
N30 Ru1 N3 C5 -19.0(5) . . . 6_565 ?
N5 Ru1 N3 C5 -119.4(5) . . . 6_565 ?
N5 Ru1 N3 C5 81.5(5) 6_565 . . 6_565 ?
N6 Ru1 N3 C5 -161.0(5) . . . . ?
N1 Ru1 N3 C5 19.0(5) . . . . ?
N30 Ru1 N3 C5 19.0(5) . . . . ?
N5 Ru1 N3 C5 -81.5(5) . . . . ?
N5 Ru1 N3 C5 119.4(5) 6_565 . . . ?
N6 Ru1 N3 C6 0.000(3) . . . . ?
N1 Ru1 N3 C6 180.000(3) . . . . ?
N30 Ru1 N3 C6 180.000(9) . . . . ?
N5 Ru1 N3 C6 79.56(16) . . . . ?
N5 Ru1 N3 C6 -79.56(16) 6_565 . . . ?
C5 N3 C6 C7 89.9(9) 6_565 . . . ?
C5 N3 C6 C7 52.3(10) . . . . ?
Ru1 N3 C6 C7 -108.9(8) . . . . ?
C5 N3 C6 C7 -52.3(10) 6_565 . . 6_565 ?
C5 N3 C6 C7 -89.9(9) . . . 6_565 ?
Ru1 N3 C6 C7 108.9(8) . . . 6_565 ?
C7 C6 C7 C8 -21.5(19) 6_565 . . . ?
N3 C6 C7 C8 -163.3(8) . . . . ?
N4 Ag1 N4 C12 72.4(13) 6_565 . . . ?
N2 Ag1 N4 C12 -59.9(17) 5_666 . . . ?
O1 Ag1 N4 C12 153.3(12) 6_565 . . . ?
O1 Ag1 N4 C12 -177.3(12) . . . . ?
N45 Ag1 N4 C12 47.7(15) . . . . ?
N45 Ag1 N4 C12 -79.5(15) 6_565 . . . ?
N40 Ag1 N4 C12 44.9(15) . . . . ?
N40 Ag1 N4 C12 -79.4(14) 6_565 . . . ?
N4 Ag1 N4 C8 -104.4(9) 6_565 . . . ?
N2 Ag1 N4 C8 123.3(8) 5_666 . . . ?
O1 Ag1 N4 C8 -23.5(10) 6_565 . . . ?
O1 Ag1 N4 C8 5.9(10) . . . . ?
N45 Ag1 N4 C8 -129.1(11) . . . . ?
N45 Ag1 N4 C8 103.7(12) 6_565 . . . ?
N40 Ag1 N4 C8 -131.9(11) . . . . ?
N40 Ag1 N4 C8 103.8(12) 6_565 . . . ?
C12 N4 C8 C9 -0.5(16) . . . . ?
Ag1 N4 C8 C9 176.3(7) . . . . ?
C12 N4 C8 C7 -176.4(14) . . . . ?
Ag1 N4 C8 C7 0.4(14) . . . . ?
C6 C7 C8 N4 80.8(13) . . . . ?
C6 C7 C8 C9 -94.9(12) . . . . ?
N4 C8 C9 C10 0.0 . . . . ?
C7 C8 C9 C10 175.7(15) . . . . ?
C8 C9 C10 C11 0.8(18) . . . . ?
C9 C10 C11 C12 -1(3) . . . . ?
C8 N4 C12 C11 0(3) . . . . ?
Ag1 N4 C12 C11 -176.8(16) . . . . ?
C10 C11 C12 N4 1(3) . . . . ?
N6 Ru1 N5 C13 174.8(7) . . . . ?
N1 Ru1 N5 C13 -1.1(7) . . . . ?
N30 Ru1 N5 C13 -96.0(7) . . . . ?
N5 Ru1 N5 C13 166.6(7) 6_565 . . . ?
N3 Ru1 N5 C13 77.2(7) . . . . ?
N6 Ru1 N5 C17 0.3(5) . . . . ?
N1 Ru1 N5 C17 -175.7(5) . . . . ?
N30 Ru1 N5 C17 89.4(5) . . . . ?
N5 Ru1 N5 C17 -8.0(12) 6_565 . . . ?
N3 Ru1 N5 C17 -97.4(5) . . . . ?
N1 Ru1 N6 C18 -90.4(5) . . . 6_565 ?
N30 Ru1 N6 C18 89.6(5) . . . 6_565 ?
N5 Ru1 N6 C18 -178.9(6) . . . 6_565 ?
N5 Ru1 N6 C18 -1.9(5) 6_565 . . 6_565 ?
N3 Ru1 N6 C18 -90.4(5) . . . 6_565 ?
N1 Ru1 N6 C18 90.4(5) . . . . ?
N30 Ru1 N6 C18 -89.6(5) . . . . ?
N5 Ru1 N6 C18 1.9(5) . . . . ?
N5 Ru1 N6 C18 178.9(6) 6_565 . . . ?
N3 Ru1 N6 C18 90.4(5) . . . . ?
C17 N5 C13 C14 0.5(13) . . . . ?
Ru1 N5 C13 C14 -174.0(8) . . . . ?
N5 C13 C14 C15 -2.0(18) . . . . ?
C13 C14 C15 C16 2(2) . . . . ?
C14 C15 C16 C17 0(2) . . . . ?
C13 N5 C17 C16 1.0(11) . . . . ?
Ru1 N5 C17 C16 176.2(7) . . . . ?
C13 N5 C17 C18 -177.3(7) . . . . ?
Ru1 N5 C17 C18 -2.1(8) . . . . ?
C15 C16 C17 N5 -1.1(15) . . . . ?
C15 C16 C17 C18 177.0(10) . . . . ?
C18 N6 C18 C19 -1.7(12) 6_565 . . . ?
Ru1 N6 C18 C19 177.4(5) . . . . ?
C18 N6 C18 C17 177.3(5) 6_565 . . . ?
Ru1 N6 C18 C17 -3.5(8) . . . . ?
N5 C17 C18 N6 3.6(9) . . . . ?
C16 C17 C18 N6 -174.6(8) . . . . ?
N5 C17 C18 C19 -177.5(6) . . . . ?
C16 C17 C18 C19 4.3(13) . . . . ?
N6 C18 C19 C20 0.9(11) . . . . ?
C17 C18 C19 C20 -178.0(8) . . . . ?
C18 C19 C20 C19 -0.2(16) . . . 6_565 ?
N6 Ru1 N30 C30 180.00(11) . . . . ?
N1 Ru1 N30 C30 0.00(11) . . . . ?
N5 Ru1 N30 C30 100.35(19) . . . . ?
N5 Ru1 N30 C30 -100.35(19) 6_565 . . . ?
N3 Ru1 N30 C30 0.00(11) . . . . ?
Ru1 N30 C30 C31 0.0(3) . . . . ?
N4 Ag1 N40 C40 -105(4) 6_565 . . . ?
N4 Ag1 N40 C40 -91(4) . . . . ?
N2 Ag1 N40 C40 68(4) 5_666 . . . ?
O1 Ag1 N40 C40 151(4) 6_565 . . . ?
O1 Ag1 N40 C40 146(4) . . . . ?
N45 Ag1 N40 C40 -105(8) . . . . ?
N45 Ag1 N40 C40 -28(5) 6_565 . . . ?
N40 Ag1 N40 C40 -14(5) 6_565 . . . ?
Ag1 N40 C40 C41 115(9) . . . . ?
N4 Ag1 N45 C45 -117(5) 6_565 . . . ?
N4 Ag1 N45 C45 -104(5) . . . . ?
N2 Ag1 N45 C45 56(5) 5_666 . . . ?
O1 Ag1 N45 C45 141(5) 6_565 . . . ?
O1 Ag1 N45 C45 144(5) . . . . ?
N45 Ag1 N45 C45 -48(6) 6_565 . . . ?
N40 Ag1 N45 C45 62(7) . . . . ?
N40 Ag1 N45 C45 -34(6) 6_565 . . . ?
Ag1 N45 C45 C46 108(10) . . . . ?
C50 C51 O52 C53 -176(5) . . . . ?
C51 O52 C53 C54 167(6) . . . . ?
